data_7217909
loop_
_publ_author_name
'Huang, Fu-Ping'
'Yao, Peng-Fei'
'Luo, Wei'
'Li, Hai-Ye'
'Yu, Qing'
'Bian, Hedong'
'Yan, Shi-Ping'

_publ_section_title
;
 Coordination assemblies of the MII-tm/bpt (M = Zn/Cd/Co/Ni) mixed-ligand
 system: positional isomeric effect, structural diversification and
 properties
;
_journal_name_full 'RSC Adv.'
_journal_paper_doi 10.1039/C4RA03545C
_journal_year 2014
_chemical_formula_moiety 'C66 H46 N20 Ni3 O14, 7(H2 O)'
_chemical_formula_sum 'C66 H60 N20 Ni3 O21'
_chemical_formula_weight 1645.39
_chemical_name_systematic
;
 ? 
;
_space_group_crystal_system triclinic
_space_group_IT_number 2
_space_group_name_Hall '-P 1'
_space_group_name_H-M_alt 'P -1'
_symmetry_space_group_name_Hall '-P 1'
_symmetry_space_group_name_H-M 'P -1'
_atom_sites_solution_hydrogens geom
_atom_sites_solution_primary direct
_atom_sites_solution_secondary difmap
_audit_creation_date 2014-07-21
_audit_creation_method
;
  Olex2 1.2-ac2
  (compiled 2012.03.06 svn.r2239, GUI svn.r4109)
;
_cell_angle_alpha 78.55(3)
_cell_angle_beta 71.71(3)
_cell_angle_gamma 71.54(3)
_cell_formula_units_Z 1
_cell_length_a 11.324(2)
_cell_length_b 12.462(3)
_cell_length_c 13.474(3)
_cell_measurement_temperature 293(2)
_cell_volume 1702.1(7)
_computing_molecular_graphics
;
O. V. Dolomanov, L. J. Bourhis, R. J. Gildea, J. A. K. Howard and H. Puschmann,
OLEX2: a complete structure solution, refinement and analysis program.
J. Appl. Cryst. (2009). 42, 339-341.
;
_computing_publication_material
;
O. V. Dolomanov, L. J. Bourhis, R. J. Gildea, J. A. K. Howard and H. Puschmann,
OLEX2: a complete structure solution, refinement and analysis program.
J. Appl. Cryst. (2009). 42, 339-341.
;
_computing_structure_refinement
;
XL, G.M. Sheldrick, Acta Cryst.
(2008). A64, 112-122
;
_computing_structure_solution 'SHELXS-97 (Sheldrick, 1990)'
_diffrn_ambient_temperature 293(2)
_diffrn_measured_fraction_theta_full 0.979
_diffrn_measured_fraction_theta_max 0.979
_diffrn_measurement_device_type 'Bruker P4'
_diffrn_measurement_method '\w scans'
_diffrn_radiation_monochromator graphite
_diffrn_radiation_type MoK\a
_diffrn_radiation_wavelength 0.71073
_diffrn_reflns_av_R_equivalents 0.1130
_diffrn_reflns_av_unetI/netI 0.1991
_diffrn_reflns_limit_h_max 13
_diffrn_reflns_limit_h_min -13
_diffrn_reflns_limit_k_max 14
_diffrn_reflns_limit_k_min -14
_diffrn_reflns_limit_l_max 16
_diffrn_reflns_limit_l_min -14
_diffrn_reflns_number 9756
_diffrn_reflns_theta_full 25.00
_diffrn_reflns_theta_max 25.00
_diffrn_reflns_theta_min 3.15
_diffrn_source 'fine-focus sealed tube'
_exptl_absorpt_coefficient_mu 0.915
_exptl_absorpt_correction_T_max 0.929
_exptl_absorpt_correction_T_min 0.877
_exptl_absorpt_correction_type none
_exptl_crystal_colour green
_exptl_crystal_density_diffrn 1.603
_exptl_crystal_density_method 'not measured'
_exptl_crystal_description block
_exptl_crystal_F_000 846
_exptl_crystal_size_max 0.21
_exptl_crystal_size_mid 0.12
_exptl_crystal_size_min 0.08
_refine_diff_density_max 0.560
_refine_diff_density_min -0.851
_refine_diff_density_rms 0.119
_refine_ls_extinction_method none
_refine_ls_goodness_of_fit_ref 1.085
_refine_ls_hydrogen_treatment mixed
_refine_ls_matrix_type full
_refine_ls_number_parameters 520
_refine_ls_number_reflns 5872
_refine_ls_number_restraints 26
_refine_ls_restrained_S_all 1.085
_refine_ls_R_factor_all 0.1961
_refine_ls_R_factor_gt 0.1085
_refine_ls_shift/su_max 0.000
_refine_ls_shift/su_mean 0.000
_refine_ls_structure_factor_coef Fsqd
_refine_ls_weighting_details 'calc w=1/[\s^2^(Fo^2^)+(0.0833P)^2^+0.0000P] where P=(Fo^2^+2Fc^2^)/3'
_refine_ls_weighting_scheme calc
_refine_ls_wR_factor_gt 0.1913
_refine_ls_wR_factor_ref 0.2319
_reflns_number_gt 3206
_reflns_number_total 5999
_reflns_threshold_expression >2sigma(I)
_cod_data_source_file c4ra03545c2.cif
_cod_data_source_block aa
_cod_database_code 7217909

loop_
_space_group_symop_id
_space_group_symop_operation_xyz
1 'x, y, z'
2 '-x, -y, -z'

loop_
_atom_site_label
_atom_site_type_symbol
_atom_site_fract_x
_atom_site_fract_y
_atom_site_fract_z
_atom_site_U_iso_or_equiv
_atom_site_adp_type
_atom_site_occupancy
_atom_site_symmetry_multiplicity
_atom_site_calc_flag
_atom_site_refinement_flags
Ni1 Ni 0.29277(11) 0.83619(9) 0.25073(9) 0.0256(4) Uani 1 1 d .
Ni2 Ni 0.5000 1.5000 0.0000 0.0265(5) Uani 1 2 d S
C1 C 0.1811(9) 1.0889(7) 0.1815(6) 0.022(2) Uani 1 1 d .
C2 C 0.2057(8) 1.1967(7) 0.1132(7) 0.027(2) Uani 1 1 d .
C3 C 0.3255(8) 1.1966(7) 0.0486(7) 0.024(2) Uani 1 1 d .
H3 H 0.3901 1.1281 0.0427 0.029 Uiso 1 1 calc R
C4 C 0.3550(8) 1.2939(7) -0.0084(7) 0.023(2) Uani 1 1 d .
C5 C 0.2552(8) 1.3947(7) -0.0046(7) 0.025(2) Uani 1 1 d .
C6 C 0.1304(9) 1.3951(8) 0.0587(7) 0.031(2) Uani 1 1 d .
H6 H 0.0633 1.4619 0.0608 0.038 Uiso 1 1 calc R
C7 C 0.1071(9) 1.2948(7) 0.1189(7) 0.027(2) Uani 1 1 d .
H7 H 0.0250 1.2949 0.1625 0.032 Uiso 1 1 calc R
C8 C 0.2764(9) 1.5050(8) -0.0701(8) 0.037(3) Uani 1 1 d .
C9 C 0.4889(9) 1.2891(7) -0.0804(7) 0.030(2) Uani 1 1 d .
C10 C 0.2175(8) 0.8759(7) 0.0515(7) 0.025(2) Uani 1 1 d .
H10 H 0.2840 0.9107 0.0334 0.030 Uiso 1 1 calc R
C11 C 0.1594(9) 0.8798(8) -0.0256(7) 0.028(2) Uani 1 1 d .
C12 C 0.0612(9) 0.8271(8) 0.0042(9) 0.042(3) Uani 1 1 d .
H12 H 0.0208 0.8241 -0.0451 0.050 Uiso 1 1 calc R
C13 C 0.0232(10) 0.7801(9) 0.1036(8) 0.043(3) Uani 1 1 d .
H13 H -0.0469 0.7496 0.1235 0.051 Uiso 1 1 calc R
C14 C 0.0889(9) 0.7768(8) 0.1774(8) 0.039(3) Uani 1 1 d .
H14 H 0.0657 0.7407 0.2451 0.047 Uiso 1 1 calc R
C15 C 0.2043(9) 0.9363(7) -0.1295(7) 0.029(2) Uani 1 1 d .
C16 C 0.3073(9) 1.0234(7) -0.2638(7) 0.030(2) Uani 1 1 d .
C17 C 0.4090(9) 1.0768(7) -0.3292(7) 0.025(2) Uani 1 1 d .
C18 C 0.4966(9) 1.0897(7) -0.2859(7) 0.029(2) Uani 1 1 d .
H18 H 0.4905 1.0626 -0.2155 0.034 Uiso 1 1 calc R
C19 C 0.5982(9) 1.1784(8) -0.4405(8) 0.037(3) Uani 1 1 d .
H19 H 0.6629 1.2131 -0.4787 0.044 Uiso 1 1 calc R
C20 C 0.5157(10) 1.1701(8) -0.4907(7) 0.038(3) Uani 1 1 d .
H20 H 0.5247 1.1975 -0.5613 0.046 Uiso 1 1 calc R
C21 C 0.4163(9) 1.1195(8) -0.4344(7) 0.036(3) Uani 1 1 d .
H21 H 0.3566 1.1143 -0.4662 0.043 Uiso 1 1 calc R
C22 C 0.4194(10) 0.5915(8) 0.3290(8) 0.036(3) Uani 1 1 d .
H22 H 0.4920 0.6047 0.2777 0.044 Uiso 1 1 calc R
C23 C 0.4356(9) 0.4935(8) 0.3944(7) 0.036(3) Uani 1 1 d .
H23 H 0.5163 0.4404 0.3840 0.043 Uiso 1 1 calc R
C24 C 0.3316(9) 0.4712(8) 0.4779(8) 0.034(3) Uani 1 1 d .
H24 H 0.3420 0.4065 0.5260 0.041 Uiso 1 1 calc R
C25 C 0.2119(10) 0.5517(8) 0.4843(7) 0.033(2) Uani 1 1 d .
C26 C 0.2040(10) 0.6479(8) 0.4118(8) 0.036(3) Uani 1 1 d .
H26 H 0.1232 0.7002 0.4178 0.043 Uiso 1 1 calc R
C27 C 0.0966(9) 0.5381(7) 0.5652(8) 0.029(2) Uani 1 1 d .
C28 C -0.0911(9) 0.5559(8) 0.6681(8) 0.035(3) Uani 1 1 d .
C29 C -0.2310(9) 0.6039(7) 0.7184(7) 0.025(2) Uani 1 1 d .
C30 C -0.2985(10) 0.7129(8) 0.6862(7) 0.037(3) Uani 1 1 d .
H30 H -0.2582 0.7570 0.6298 0.045 Uiso 1 1 calc R
C31 C -0.4260(10) 0.7541(8) 0.7394(8) 0.037(3) Uani 1 1 d .
H31 H -0.4722 0.8272 0.7194 0.044 Uiso 1 1 calc R
C32 C -0.4845(9) 0.6895(7) 0.8204(7) 0.030(2) Uani 1 1 d .
H32 H -0.5720 0.7178 0.8528 0.036 Uiso 1 1 calc R
C33 C -0.2961(9) 0.5421(7) 0.8031(7) 0.028(2) Uani 1 1 d .
H33 H -0.2523 0.4685 0.8240 0.033 Uiso 1 1 calc R
N1 N 0.1869(7) 0.8273(6) 0.1483(6) 0.0299(19) Uani 1 1 d .
N2 N 0.3061(7) 0.9798(6) -0.1612(6) 0.0254(18) Uani 1 1 d .
N3 N 0.1509(7) 0.9555(6) -0.2112(6) 0.038(2) Uani 1 1 d D
H3A H 0.0839 0.9351 -0.2083 0.045 Uiso 1 1 calc RD
N4 N 0.2150(8) 1.0094(6) -0.2957(6) 0.034(2) Uani 1 1 d .
N5 N 0.5931(7) 1.1402(6) -0.3396(6) 0.0292(19) Uani 1 1 d .
N6 N 0.3038(7) 0.6725(6) 0.3328(5) 0.0246(18) Uani 1 1 d .
N7 N -0.0212(7) 0.6066(6) 0.5804(6) 0.031(2) Uani 1 1 d .
N8 N 0.0952(8) 0.4512(6) 0.6439(6) 0.037(2) Uani 1 1 d D
H8 H 0.1620 0.3962 0.6506 0.044 Uiso 1 1 calc RD
N9 N -0.0255(7) 0.4623(6) 0.7110(6) 0.034(2) Uani 1 1 d .
N10 N -0.4204(8) 0.5843(6) 0.8563(6) 0.0291(19) Uani 1 1 d .
O1 O 0.2812(6) 1.0044(5) 0.1826(4) 0.0284(16) Uani 1 1 d .
O2 O 0.0672(6) 1.0874(5) 0.2317(5) 0.0342(17) Uani 1 1 d .
O3 O 0.5460(6) 1.3584(5) -0.0780(5) 0.0321(16) Uani 1 1 d .
O4 O 0.5380(6) 1.2080(5) -0.1384(5) 0.0298(16) Uani 1 1 d .
O5 O 0.3232(6) 1.5652(5) -0.0373(5) 0.0377(18) Uani 1 1 d .
O6 O 0.2413(8) 1.5293(6) -0.1539(6) 0.056(2) Uani 1 1 d .
O7 O 0.1202(6) 0.9016(5) 0.3650(5) 0.0381(18) Uani 1 1 d D
O8 O -0.2665(10) 1.2956(8) 0.3128(10) 0.115(4) Uani 1 1 d GU
H8A H -0.2547 1.3584 0.2792 0.172 Uiso 1 1 d G
H8B H -0.2028 1.2599 0.3379 0.172 Uiso 1 1 d G
O9 O 0.2767(9) 0.3390(6) 0.7506(6) 0.065(2) Uani 1 1 d G
H9A H 0.2431 0.4022 0.7765 0.078 Uiso 1 1 d G
H9B H 0.2932 0.2872 0.7998 0.078 Uiso 1 1 d G
O10 O 0.0593(15) 0.8085(12) 0.5930(11) 0.064(5) Uani 0.50 1 d PU
O11 O -0.1628(12) 0.9529(11) 0.5057(9) 0.118(4) Uani 1 1 d DU
H11A H -0.104(12) 0.889(8) 0.517(11) 0.142 Uiso 1 1 d D
H11B H -0.168(15) 0.953(12) 0.443(6) 0.142 Uiso 1 1 d D
H7A H 0.107(15) 0.971(3) 0.343(9) 0.142 Uiso 1 1 d D
H7B H 0.111(15) 0.890(10) 0.431(3) 0.142 Uiso 1 1 d D

loop_
_atom_site_aniso_label
_atom_site_aniso_U_11
_atom_site_aniso_U_22
_atom_site_aniso_U_33
_atom_site_aniso_U_23
_atom_site_aniso_U_13
_atom_site_aniso_U_12
Ni1 0.0251(7) 0.0298(7) 0.0268(7) 0.0004(6) -0.0091(6) -0.0143(6)
Ni2 0.0254(11) 0.0260(9) 0.0313(11) -0.0010(8) -0.0070(8) -0.0133(8)
C1 0.027(6) 0.029(5) 0.014(5) 0.004(4) -0.016(4) -0.007(5)
C2 0.014(5) 0.027(5) 0.039(6) -0.003(5) -0.005(5) -0.008(4)
C3 0.023(6) 0.026(5) 0.029(6) -0.012(4) -0.012(4) -0.002(4)
C4 0.021(5) 0.022(5) 0.022(5) 0.001(4) -0.004(4) -0.005(4)
C5 0.020(5) 0.032(5) 0.034(6) 0.002(5) -0.014(5) -0.020(5)
C6 0.020(5) 0.030(5) 0.045(7) -0.008(5) -0.011(5) -0.002(4)
C7 0.020(5) 0.032(5) 0.032(6) 0.006(5) -0.012(4) -0.013(4)
C8 0.020(6) 0.040(6) 0.046(7) -0.006(6) -0.001(5) -0.009(5)
C9 0.042(7) 0.023(5) 0.032(6) 0.002(5) -0.014(5) -0.019(5)
C10 0.026(6) 0.034(5) 0.018(5) 0.007(4) -0.015(4) -0.012(4)
C11 0.022(5) 0.040(6) 0.034(6) -0.010(5) -0.017(5) -0.012(5)
C12 0.035(7) 0.057(7) 0.053(8) -0.010(6) -0.024(6) -0.025(6)
C13 0.041(7) 0.071(8) 0.033(7) 0.007(6) -0.013(5) -0.042(6)
C14 0.030(6) 0.046(6) 0.035(6) 0.011(5) -0.007(5) -0.013(5)
C15 0.040(6) 0.029(5) 0.021(6) 0.006(4) -0.017(5) -0.012(5)
C16 0.038(6) 0.033(5) 0.031(6) 0.000(5) -0.023(5) -0.014(5)
C17 0.033(6) 0.022(5) 0.030(6) 0.005(4) -0.024(5) -0.010(4)
C18 0.032(6) 0.033(5) 0.031(6) 0.003(5) -0.013(5) -0.022(5)
C19 0.031(6) 0.044(6) 0.037(7) -0.002(5) -0.001(5) -0.021(5)
C20 0.059(8) 0.048(6) 0.019(6) 0.021(5) -0.024(5) -0.034(6)
C21 0.039(7) 0.055(7) 0.032(6) -0.009(5) -0.022(5) -0.022(5)
C22 0.042(7) 0.032(6) 0.040(7) -0.001(5) -0.008(5) -0.021(5)
C23 0.023(6) 0.043(6) 0.036(7) -0.004(5) -0.009(5) -0.001(5)
C24 0.029(6) 0.033(6) 0.046(7) -0.004(5) -0.017(5) -0.008(5)
C25 0.038(7) 0.040(6) 0.027(6) 0.009(5) -0.012(5) -0.023(5)
C26 0.033(6) 0.047(6) 0.036(7) -0.007(5) -0.015(5) -0.015(5)
C27 0.020(6) 0.025(5) 0.043(7) -0.007(5) -0.009(5) -0.008(5)
C28 0.024(6) 0.041(6) 0.049(7) -0.009(6) -0.008(5) -0.019(5)
C29 0.023(5) 0.029(5) 0.028(6) -0.002(5) -0.007(4) -0.014(4)
C30 0.043(7) 0.045(6) 0.025(6) -0.005(5) -0.003(5) -0.018(6)
C31 0.041(7) 0.022(5) 0.053(7) -0.002(5) -0.024(6) -0.007(5)
C32 0.021(5) 0.033(5) 0.032(6) 0.002(5) 0.000(5) -0.012(5)
C33 0.024(6) 0.028(5) 0.036(6) -0.005(5) -0.011(5) -0.009(5)
N1 0.032(5) 0.039(5) 0.023(5) 0.002(4) -0.010(4) -0.018(4)
N2 0.019(4) 0.028(4) 0.031(5) 0.004(4) -0.011(4) -0.009(4)
N3 0.029(5) 0.049(5) 0.049(6) 0.000(5) -0.020(4) -0.023(4)
N4 0.041(5) 0.048(5) 0.025(5) 0.012(4) -0.024(4) -0.022(4)
N5 0.041(5) 0.034(4) 0.019(5) 0.005(4) -0.019(4) -0.013(4)
N6 0.026(5) 0.035(4) 0.018(4) 0.001(4) -0.008(4) -0.015(4)
N7 0.027(5) 0.033(5) 0.034(5) 0.009(4) -0.005(4) -0.020(4)
N8 0.027(5) 0.036(5) 0.038(5) 0.009(4) -0.012(4) -0.002(4)
N9 0.024(5) 0.037(5) 0.036(5) 0.018(4) -0.012(4) -0.011(4)
N10 0.033(5) 0.032(5) 0.025(5) 0.003(4) -0.011(4) -0.013(4)
O1 0.029(4) 0.032(4) 0.029(4) -0.001(3) -0.004(3) -0.020(3)
O2 0.019(4) 0.041(4) 0.044(4) 0.012(3) -0.013(3) -0.017(3)
O3 0.033(4) 0.033(4) 0.035(4) -0.013(3) 0.003(3) -0.022(3)
O4 0.030(4) 0.034(4) 0.030(4) -0.004(3) -0.003(3) -0.019(3)
O5 0.032(4) 0.027(4) 0.057(5) -0.002(3) -0.013(4) -0.013(3)
O6 0.090(6) 0.056(5) 0.049(5) 0.028(4) -0.053(5) -0.043(4)
O7 0.023(4) 0.046(4) 0.033(4) 0.000(3) 0.005(3) -0.008(4)
O8 0.132(9) 0.068(7) 0.110(9) 0.028(6) -0.010(7) -0.024(6)
O9 0.068(6) 0.055(5) 0.084(6) -0.011(5) -0.044(5) -0.006(5)
O10 0.063(10) 0.069(10) 0.057(10) -0.027(8) 0.000(8) -0.019(8)
O11 0.100(9) 0.163(10) 0.102(8) -0.047(8) -0.031(7) -0.026(7)

loop_
_atom_type_symbol
_atom_type_description
_atom_type_scat_dispersion_real
_atom_type_scat_dispersion_imag
_atom_type_scat_source
C C 0.0033 0.0016 'International Tables Vol C Tables 4.2.6.8 and 6.1.1.4'
H H 0.0000 0.0000 'International Tables Vol C Tables 4.2.6.8 and 6.1.1.4'
N N 0.0061 0.0033 'International Tables Vol C Tables 4.2.6.8 and 6.1.1.4'
Ni Ni 0.3393 1.1124 'International Tables Vol C Tables 4.2.6.8 and 6.1.1.4'
O O 0.0106 0.0060 'International Tables Vol C Tables 4.2.6.8 and 6.1.1.4'

loop_
_geom_angle_atom_site_label_1
_geom_angle_atom_site_label_2
_geom_angle_atom_site_label_3
_geom_angle
_geom_angle_site_symmetry_1
_geom_angle_site_symmetry_3
N1 Ni1 N5 173.3(3) . 2_675
N6 Ni1 N1 97.9(3) . .
N6 Ni1 N5 88.2(3) . 2_675
N6 Ni1 O7 89.6(3) . .
O1 Ni1 N1 86.8(3) . .
O1 Ni1 N5 87.2(3) . 2_675
O1 Ni1 N6 174.4(3) . .
O1 Ni1 O7 87.3(2) . .
O4 Ni1 N1 91.1(3) 2_675 .
O4 Ni1 N5 85.4(3) 2_675 2_675
O4 Ni1 N6 96.4(3) 2_675 .
O4 Ni1 O1 86.5(2) 2_675 .
O4 Ni1 O7 173.2(2) 2_675 .
O7 Ni1 N1 91.3(3) . .
O7 Ni1 N5 91.5(3) . 2_675
N10 Ni2 N10 180 2_576 1_664
O3 Ni2 N10 87.8(3) . 1_664
O3 Ni2 N10 87.8(3) 2_685 2_576
O3 Ni2 N10 92.2(3) 2_685 1_664
O3 Ni2 N10 92.2(3) . 2_576
O3 Ni2 O3 180 . 2_685
O3 Ni2 O5 88.5(3) . 2_685
O3 Ni2 O5 88.5(3) 2_685 .
O3 Ni2 O5 91.5(3) . .
O3 Ni2 O5 91.5(3) 2_685 2_685
O5 Ni2 N10 86.8(3) . 1_664
O5 Ni2 N10 93.2(3) 2_685 1_664
O5 Ni2 N10 86.8(3) 2_685 2_576
O5 Ni2 N10 93.2(3) . 2_576
O5 Ni2 O5 180 . 2_685
O1 C1 C2 116.0(8) . .
O2 C1 C2 119.4(8) . .
O2 C1 O1 124.6(8) . .
C3 C2 C1 120.6(8) . .
C3 C2 C7 120.0(8) . .
C7 C2 C1 119.4(8) . .
C2 C3 H3 118.6 . .
C2 C3 C4 122.7(8) . .
C4 C3 H3 118.7 . .
C3 C4 C5 118.1(8) . .
C3 C4 C9 120.7(8) . .
C5 C4 C9 121.0(7) . .
C4 C5 C6 119.8(8) . .
C4 C5 C8 121.9(8) . .
C6 C5 C8 118.3(8) . .
C5 C6 H6 120.1 . .
C5 C6 C7 119.8(8) . .
C7 C6 H6 120.1 . .
C2 C7 C6 119.6(8) . .
C2 C7 H7 120.2 . .
C6 C7 H7 120.2 . .
O5 C8 C5 119.2(9) . .
O5 C8 O6 125.2(9) . .
O6 C8 C5 115.6(9) . .
O3 C9 C4 120.4(8) . .
O3 C9 O4 124.0(9) . .
O4 C9 C4 115.5(8) . .
C11 C10 H10 117.2 . .
N1 C10 H10 117.2 . .
N1 C10 C11 125.6(9) . .
C10 C11 C15 119.3(8) . .
C12 C11 C10 115.5(9) . .
C12 C11 C15 125.2(9) . .
C11 C12 H12 119.5 . .
C13 C12 C11 121.0(10) . .
C13 C12 H12 119.5 . .
C12 C13 H13 119.8 . .
C12 C13 C14 120.4(9) . .
C14 C13 H13 119.8 . .
C13 C14 H14 120.5 . .
N1 C14 C13 119.0(9) . .
N1 C14 H14 120.5 . .
N2 C15 C11 125.4(9) . .
N2 C15 N3 108.2(8) . .
N3 C15 C11 126.4(9) . .
N2 C16 C17 120.0(8) . .
N4 C16 C17 125.3(9) . .
N4 C16 N2 114.7(8) . .
C18 C17 C16 119.6(8) . .
C18 C17 C21 118.2(8) . .
C21 C17 C16 122.1(8) . .
C17 C18 H18 118.0 . .
C17 C18 N5 124.0(9) . .
N5 C18 H18 118.0 . .
C20 C19 H19 117.8 . .
N5 C19 H19 117.8 . .
N5 C19 C20 124.5(9) . .
C19 C20 H20 120.6 . .
C19 C20 C21 118.8(9) . .
C21 C20 H20 120.6 . .
C17 C21 C20 118.4(9) . .
C17 C21 H21 120.8 . .
C20 C21 H21 120.8 . .
C23 C22 H22 117.6 . .
C23 C22 N6 124.8(9) . .
N6 C22 H22 117.6 . .
C22 C23 H23 119.7 . .
C22 C23 C24 120.6(9) . .
C24 C23 H23 119.7 . .
C23 C24 H24 121.9 . .
C25 C24 C23 116.2(9) . .
C25 C24 H24 121.9 . .
C24 C25 C27 121.9(9) . .
C26 C25 C24 118.9(9) . .
C26 C25 C27 119.3(9) . .
C25 C26 H26 117.1 . .
N6 C26 C25 125.7(9) . .
N6 C26 H26 117.1 . .
N7 C27 C25 128.2(9) . .
N7 C27 N8 107.7(8) . .
N8 C27 C25 124.0(9) . .
N7 C28 C29 124.3(9) . .
N9 C28 C29 120.2(9) . .
N9 C28 N7 115.4(9) . .
C30 C29 C28 121.8(8) . .
C33 C29 C28 120.1(8) . .
C33 C29 C30 118.0(8) . .
C29 C30 H30 120.6 . .
C31 C30 C29 118.8(9) . .
C31 C30 H30 120.6 . .
C30 C31 H31 119.8 . .
C32 C31 C30 120.5(9) . .
C32 C31 H31 119.8 . .
C31 C32 H32 118.8 . .
C31 C32 N10 122.4(9) . .
N10 C32 H32 118.8 . .
C29 C33 H33 118.6 . .
N10 C33 C29 122.7(8) . .
N10 C33 H33 118.6 . .
C10 N1 Ni1 117.2(6) . .
C10 N1 C14 118.5(8) . .
C14 N1 Ni1 124.3(7) . .
C15 N2 C16 102.7(8) . .
C15 N3 H3A 124.2 . .
N4 N3 C15 111.5(8) . .
N4 N3 H3A 124.2 . .
C16 N4 N3 103.0(7) . .
C18 N5 Ni1 116.8(6) . 2_675
C19 N5 Ni1 126.8(6) . 2_675
C19 N5 C18 116.1(8) . .
C22 N6 Ni1 122.1(6) . .
C26 N6 Ni1 122.4(6) . .
C26 N6 C22 113.7(8) . .
C27 N7 C28 104.2(8) . .
C27 N8 H8 124.3 . .
C27 N8 N9 111.4(7) . .
N9 N8 H8 124.3 . .
C28 N9 N8 101.2(7) . .
C32 N10 Ni2 121.7(6) . 1_446
C33 N10 Ni2 120.2(6) . 1_446
C33 N10 C32 117.5(8) . .
C1 O1 Ni1 129.4(6) . .
C9 O3 Ni2 135.5(6) . .
C9 O4 Ni1 132.6(6) . 2_675
C8 O5 Ni2 121.7(6) . .
Ni1 O7 H7A 100(10) . .
Ni1 O7 H7B 124(10) . .
H7A O7 H7B 112(4) . .
H8A O8 H8B 109.5 . .
H9A O9 H9B 108.0 . .
H11A O11 H11B 105(3) . .

loop_
_geom_bond_atom_site_label_1
_geom_bond_atom_site_label_2
_geom_bond_distance
_geom_bond_site_symmetry_2
Ni1 N1 2.130(8) .
Ni1 N5 2.131(7) 2_675
Ni1 N6 2.105(7) .
Ni1 O1 2.096(6) .
Ni1 O4 2.027(6) 2_675
Ni1 O7 2.111(6) .
Ni2 N10 2.089(7) 2_576
Ni2 N10 2.089(7) 1_664
Ni2 O3 2.074(6) .
Ni2 O3 2.074(6) 2_685
Ni2 O5 2.088(7) .
Ni2 O5 2.088(7) 2_685
C1 C2 1.521(12) .
C1 O1 1.281(10) .
C1 O2 1.259(10) .
C2 C3 1.363(11) .
C2 C7 1.366(11) .
C3 H3 0.9300 .
C3 C4 1.377(11) .
C4 C5 1.396(11) .
C4 C9 1.512(12) .
C5 C6 1.401(12) .
C5 C8 1.524(12) .
C6 H6 0.9300 .
C6 C7 1.402(11) .
C7 H7 0.9300 .
C8 O5 1.253(11) .
C8 O6 1.263(11) .
C9 O3 1.243(10) .
C9 O4 1.275(10) .
C10 H10 0.9300 .
C10 C11 1.380(11) .
C10 N1 1.312(10) .
C11 C12 1.380(12) .
C11 C15 1.450(12) .
C12 H12 0.9300 .
C12 C13 1.344(12) .
C13 H13 0.9300 .
C13 C14 1.404(13) .
C14 H14 0.9300 .
C14 N1 1.362(11) .
C15 N2 1.341(11) .
C15 N3 1.363(11) .
C16 C17 1.470(12) .
C16 N2 1.379(11) .
C16 N4 1.316(11) .
C17 C18 1.360(11) .
C17 C21 1.397(12) .
C18 H18 0.9300 .
C18 N5 1.368(11) .
C19 H19 0.9300 .
C19 C20 1.352(13) .
C19 N5 1.337(11) .
C20 H20 0.9300 .
C20 C21 1.402(12) .
C21 H21 0.9300 .
C22 H22 0.9300 .
C22 C23 1.354(12) .
C22 N6 1.369(11) .
C23 H23 0.9300 .
C23 C24 1.408(12) .
C24 H24 0.9300 .
C24 C25 1.397(12) .
C25 C26 1.387(12) .
C25 C27 1.447(12) .
C26 H26 0.9300 .
C26 N6 1.356(11) .
C27 N7 1.314(11) .
C27 N8 1.357(11) .
C28 C29 1.488(12) .
C28 N7 1.363(11) .
C28 N9 1.303(11) .
C29 C30 1.390(12) .
C29 C33 1.386(11) .
C30 H30 0.9300 .
C30 C31 1.374(12) .
C31 H31 0.9300 .
C31 C32 1.346(12) .
C32 H32 0.9300 .
C32 N10 1.358(11) .
C33 H33 0.9300 .
C33 N10 1.349(10) .
N3 H3A 0.8600 .
N3 N4 1.328(10) .
N5 Ni1 2.131(7) 2_675
N8 H8 0.8600 .
N8 N9 1.364(10) .
N10 Ni2 2.089(7) 1_446
O4 Ni1 2.027(6) 2_675
O7 H7A 0.84(2) .
O7 H7B 0.85(2) .
O8 H8A 0.8500 .
O8 H8B 0.8500 .
O9 H9A 0.8500 .
O9 H9B 0.8501 .
O11 H11A 0.88(2) .
O11 H11B 0.87(2) .

loop_
_geom_torsion_atom_site_label_1
_geom_torsion_atom_site_label_2
_geom_torsion_atom_site_label_3
_geom_torsion_atom_site_label_4
_geom_torsion
_geom_torsion_site_symmetry_1
_geom_torsion_site_symmetry_4
C1 C2 C3 C4 -174.7(8) . .
C1 C2 C7 C6 177.8(8) . .
C2 C1 O1 Ni1 -172.6(5) . .
C2 C3 C4 C5 -4.4(14) . .
C2 C3 C4 C9 -179.0(9) . .
C3 C2 C7 C6 -0.5(14) . .
C3 C4 C5 C6 2.1(13) . .
C3 C4 C5 C8 -176.2(8) . .
C3 C4 C9 O3 -132.7(9) . .
C3 C4 C9 O4 44.7(12) . .
C4 C5 C6 C7 0.8(14) . .
C4 C5 C8 O5 -82.3(12) . .
C4 C5 C8 O6 99.4(11) . .
C4 C9 O3 Ni2 -4.6(14) . .
C4 C9 O4 Ni1 177.5(5) . 2_675
C5 C4 C9 O3 52.9(13) . .
C5 C4 C9 O4 -129.6(9) . .
C5 C6 C7 C2 -1.6(14) . .
C5 C8 O5 Ni2 55.9(11) . .
C6 C5 C8 O5 99.4(11) . .
C6 C5 C8 O6 -78.9(11) . .
C7 C2 C3 C4 3.7(14) . .
C8 C5 C6 C7 179.1(8) . .
C9 C4 C5 C6 176.6(8) . .
C9 C4 C5 C8 -1.6(14) . .
C10 C11 C12 C13 2.7(14) . .
C10 C11 C15 N2 5.1(14) . .
C10 C11 C15 N3 -174.3(8) . .
C11 C10 N1 Ni1 -179.5(7) . .
C11 C10 N1 C14 -0.8(13) . .
C11 C12 C13 C14 -4.4(16) . .
C11 C15 N2 C16 -179.7(8) . .
C11 C15 N3 N4 179.9(8) . .
C12 C11 C15 N2 -174.4(9) . .
C12 C11 C15 N3 6.1(15) . .
C12 C13 C14 N1 3.5(16) . .
C13 C14 N1 Ni1 177.7(7) . .
C13 C14 N1 C10 -0.9(13) . .
C15 C11 C12 C13 -177.8(9) . .
C15 N3 N4 C16 -0.5(10) . .
C16 C17 C18 N5 -178.7(8) . .
C16 C17 C21 C20 179.3(9) . .
C17 C16 N2 C15 -178.1(8) . .
C17 C16 N4 N3 178.3(8) . .
C17 C18 N5 Ni1 174.6(7) . 2_675
C17 C18 N5 C19 0.2(13) . .
C18 C17 C21 C20 2.0(14) . .
C19 C20 C21 C17 -1.7(14) . .
C20 C19 N5 Ni1 -173.7(7) . 2_675
C20 C19 N5 C18 0.0(14) . .
C21 C17 C18 N5 -1.2(14) . .
C22 C23 C24 C25 3.8(14) . .
C23 C22 N6 Ni1 166.9(7) . .
C23 C22 N6 C26 1.8(14) . .
C23 C24 C25 C26 -2.0(14) . .
C23 C24 C25 C27 178.9(8) . .
C24 C25 C26 N6 0.0(15) . .
C24 C25 C27 N7 179.9(9) . .
C24 C25 C27 N8 3.6(15) . .
C25 C26 N6 Ni1 -164.8(7) . .
C25 C26 N6 C22 0.2(13) . .
C25 C27 N7 C28 -178.2(9) . .
C25 C27 N8 N9 177.6(9) . .
C26 C25 C27 N7 0.8(16) . .
C26 C25 C27 N8 -175.5(9) . .
C27 C25 C26 N6 179.2(9) . .
C27 N8 N9 C28 0.4(10) . .
C28 C29 C30 C31 -176.8(9) . .
C28 C29 C33 N10 175.3(8) . .
C29 C28 N7 C27 178.3(9) . .
C29 C28 N9 N8 -178.0(8) . .
C29 C30 C31 C32 -0.7(15) . .
C29 C33 N10 Ni2 -167.6(7) . 1_446
C29 C33 N10 C32 3.8(13) . .
C30 C29 C33 N10 -1.5(13) . .
C30 C31 C32 N10 3.2(15) . .
C31 C32 N10 Ni2 166.7(7) . 1_446
C31 C32 N10 C33 -4.6(13) . .
C33 C29 C30 C31 -0.1(14) . .
N1 Ni1 N6 C22 116.8(7) . .
N1 Ni1 N6 C26 -79.5(7) . .
N1 Ni1 O1 C1 61.3(7) . .
N1 C10 C11 C12 -0.1(14) . .
N1 C10 C11 C15 -179.6(8) . .
N2 C15 N3 N4 0.4(10) . .
N2 C16 C17 C18 -4.4(13) . .
N2 C16 C17 C21 178.2(8) . .
N2 C16 N4 N3 0.4(10) . .
N3 C15 N2 C16 -0.2(9) . .
N4 C16 C17 C18 177.8(9) . .
N4 C16 C17 C21 0.4(15) . .
N4 C16 N2 C15 -0.1(10) . .
N5 Ni1 N1 C10 13(3) 2_675 .
N5 Ni1 N1 C14 -166(2) 2_675 .
N5 Ni1 N6 C22 -60.4(7) 2_675 .
N5 Ni1 N6 C26 103.3(7) 2_675 .
N5 Ni1 O1 C1 -121.8(7) 2_675 .
N5 C19 C20 C21 0.8(16) . .
N6 Ni1 N1 C10 -142.5(6) . .
N6 Ni1 N1 C14 38.9(8) . .
N6 Ni1 O1 C1 -86(3) . .
N6 C22 C23 C24 -4.0(16) . .
N7 C27 N8 N9 0.7(11) . .
N7 C28 C29 C30 -8.0(15) . .
N7 C28 C29 C33 175.3(8) . .
N7 C28 N9 N8 -1.4(11) . .
N8 C27 N7 C28 -1.4(10) . .
N9 C28 C29 C30 168.3(9) . .
N9 C28 C29 C33 -8.4(14) . .
N9 C28 N7 C27 1.8(11) . .
N10 Ni2 O3 C9 46.4(9) 2_576 .
N10 Ni2 O3 C9 -133.6(9) 1_664 .
N10 Ni2 O5 C8 102.6(8) 1_664 .
N10 Ni2 O5 C8 -77.4(8) 2_576 .
O1 Ni1 N1 C10 40.5(6) . .
O1 Ni1 N1 C14 -138.1(7) . .
O1 Ni1 N6 C22 -96(3) . .
O1 Ni1 N6 C26 68(3) . .
O1 C1 C2 C3 7.2(13) . .
O1 C1 C2 C7 -171.1(8) . .
O2 C1 C2 C3 -172.2(8) . .
O2 C1 C2 C7 9.4(13) . .
O2 C1 O1 Ni1 6.8(13) . .
O3 Ni2 O3 C9 -2(100) 2_685 .
O3 Ni2 O5 C8 14.9(8) . .
O3 Ni2 O5 C8 -165.1(8) 2_685 .
O3 C9 O4 Ni1 -5.1(14) . 2_675
O4 Ni1 N1 C10 -45.9(6) 2_675 .
O4 Ni1 N1 C14 135.5(7) 2_675 .
O4 Ni1 N6 C22 24.8(7) 2_675 .
O4 Ni1 N6 C26 -171.5(7) 2_675 .
O4 Ni1 O1 C1 152.6(7) 2_675 .
O4 C9 O3 Ni2 178.2(6) . .
O5 Ni2 O3 C9 -46.9(9) . .
O5 Ni2 O3 C9 133.1(9) 2_685 .
O5 Ni2 O5 C8 -105(100) 2_685 .
O6 C8 O5 Ni2 -125.9(9) . .
O7 Ni1 N1 C10 127.7(6) . .
O7 Ni1 N1 C14 -50.9(7) . .
O7 Ni1 N6 C22 -151.9(7) . .
O7 Ni1 N6 C26 11.8(7) . .
O7 Ni1 O1 C1 -30.2(7) . .
